data_7158627
loop_
_publ_author_name
'Mandal, Rahul Dev'
'Saha, Moumita'
'Das, Asish R.'

_publ_section_title
;
 Accessing oxy-functionalized N-heterocycles through rose bengal and TBHP
 integrated photoredox C(sp<sup>3</sup>)-O cross-coupling.
;
_journal_issue 14
_journal_name_full 'Organic &amp; biomolecular chemistry'
_journal_page_first 2939
_journal_page_last 2963
_journal_paper_doi 10.1039/d2ob00381c
_journal_volume 20
_journal_year 2022
_chemical_formula_moiety 'C36 H23 Br N4 O5'
_chemical_formula_sum 'C36 H23 Br N4 O5'
_chemical_formula_weight 671.49
_space_group_crystal_system monoclinic
_space_group_IT_number 14
_space_group_name_Hall '-P 2yn'
_space_group_name_H-M_alt 'P 1 21/n 1'
_atom_sites_solution_hydrogens geom
_audit_creation_method SHELXL-2016/6
_audit_update_record
;
2021-08-18 deposited with the CCDC.	2022-03-15 downloaded from the CCDC.
;
_cell_angle_alpha 90
_cell_angle_beta 100.723(4)
_cell_angle_gamma 90
_cell_formula_units_Z 4
_cell_length_a 13.543(3)
_cell_length_b 10.328(2)
_cell_length_c 22.564(5)
_cell_measurement_reflns_used 8891
_cell_measurement_temperature 273(2)
_cell_measurement_theta_max 21.60
_cell_measurement_theta_min 2.56
_cell_volume 3101.0(11)
_computing_structure_refinement 'SHELXL-2016/6 (Sheldrick, 2016)'
_computing_structure_solution 'SHELXT 2014/5 (Sheldrick, 2014)'
_diffrn_ambient_temperature 273(2)
_diffrn_measured_fraction_theta_full 1.000
_diffrn_measured_fraction_theta_max 1.000
_diffrn_measurement_device_type 'Bruker APEX-II CCD'
_diffrn_measurement_method '\f and \w scans'
_diffrn_radiation_type MoK\a
_diffrn_radiation_wavelength 0.71073
_diffrn_reflns_av_R_equivalents 0.0785
_diffrn_reflns_av_unetI/netI 0.0455
_diffrn_reflns_Laue_measured_fraction_full 1.000
_diffrn_reflns_Laue_measured_fraction_max 1.000
_diffrn_reflns_limit_h_max 16
_diffrn_reflns_limit_h_min -16
_diffrn_reflns_limit_k_max 12
_diffrn_reflns_limit_k_min -12
_diffrn_reflns_limit_l_max 26
_diffrn_reflns_limit_l_min -26
_diffrn_reflns_number 44463
_diffrn_reflns_point_group_measured_fraction_full 1.000
_diffrn_reflns_point_group_measured_fraction_max 1.000
_diffrn_reflns_theta_full 24.996
_diffrn_reflns_theta_max 24.996
_diffrn_reflns_theta_min 1.837
_exptl_absorpt_coefficient_mu 1.376
_exptl_absorpt_correction_T_max 0.7454
_exptl_absorpt_correction_T_min 0.5198
_exptl_absorpt_correction_type multi-scan
_exptl_crystal_colour White
_exptl_crystal_density_diffrn 1.438
_exptl_crystal_description Square
_exptl_crystal_F_000 1368
_exptl_crystal_size_max 0.60
_exptl_crystal_size_mid 0.54
_exptl_crystal_size_min 0.48
_refine_diff_density_max 0.410
_refine_diff_density_min -0.533
_refine_diff_density_rms 0.045
_refine_ls_extinction_coef 0.0098(11)
_refine_ls_extinction_expression Fc^*^=kFc[1+0.001xFc^2^\l^3^/sin(2\q)]^-1/4^
_refine_ls_extinction_method 'SHELXL-2016/6 (Sheldrick 2016)'
_refine_ls_goodness_of_fit_ref 1.044
_refine_ls_hydrogen_treatment constr
_refine_ls_matrix_type full
_refine_ls_number_parameters 416
_refine_ls_number_reflns 5462
_refine_ls_number_restraints 0
_refine_ls_restrained_S_all 1.044
_refine_ls_R_factor_all 0.0991
_refine_ls_R_factor_gt 0.0509
_refine_ls_shift/su_max 0.000
_refine_ls_shift/su_mean 0.000
_refine_ls_structure_factor_coef Fsqd
_refine_ls_weighting_details 'w=1/[\s^2^(Fo^2^)+(0.1000P)^2^+0.5157P] where P=(Fo^2^+2Fc^2^)/3'
_refine_ls_weighting_scheme calc
_refine_ls_wR_factor_gt 0.1373
_refine_ls_wR_factor_ref 0.1749
_reflns_Friedel_coverage 0.000
_reflns_number_gt 3433
_reflns_number_total 5462
_reflns_threshold_expression 'I > 2\s(I)'
_cod_data_source_file d2ob00381c2.cif
_cod_data_source_block MP
_cod_original_cell_volume 3101.0(12)
_cod_original_sg_symbol_H-M 'P 21/n'
_cod_database_code 7158627
_shelx_shelxl_version_number 2016/6
_shelx_space_group_comment
;
The symmetry employed for this shelxl refinement is uniquely defined
by the following loop, which should always be used as a source of
symmetry information in preference to the above space-group names.
They are only intended as comments.
;

loop_
_space_group_symop_operation_xyz
'x, y, z'
'-x+1/2, y+1/2, -z+1/2'
'-x, -y, -z'
'x-1/2, -y-1/2, z-1/2'

loop_
_atom_site_label
_atom_site_type_symbol
_atom_site_fract_x
_atom_site_fract_y
_atom_site_fract_z
_atom_site_U_iso_or_equiv
_atom_site_adp_type
_atom_site_occupancy
_atom_site_site_symmetry_order
_atom_site_calc_flag
_atom_site_refinement_flags_posn
_atom_site_refinement_flags_adp
_atom_site_refinement_flags_occupancy
_atom_site_disorder_assembly
_atom_site_disorder_group
Br1 Br 0.51573(6) -0.21865(5) 0.45230(3) 0.1233(4) Uani 1 1 d . . . . .
O1 O 0.58822(18) 0.5178(2) 0.31348(10) 0.0506(6) Uani 1 1 d . . . . .
O2 O 0.47981(17) 0.4341(2) 0.36896(9) 0.0494(6) Uani 1 1 d . . . . .
O3 O 0.58344(19) 0.6195(2) 0.08029(11) 0.0577(7) Uani 1 1 d . . . . .
O4 O 0.7117(2) 0.3479(3) 0.37218(13) 0.0736(8) Uani 1 1 d . . . . .
O5 O 0.1521(2) 0.6979(3) 0.26503(13) 0.0728(8) Uani 1 1 d . . . . .
N1 N 0.5882(2) 0.4776(3) 0.15803(12) 0.0447(7) Uani 1 1 d . . . . .
N2 N 0.5921(2) 0.4499(3) 0.21851(12) 0.0455(7) Uani 1 1 d . . . . .
N3 N 0.3814(2) 0.5216(3) 0.28644(12) 0.0460(7) Uani 1 1 d . . . . .
N4 N 0.2972(2) 0.5911(3) 0.26102(12) 0.0470(7) Uani 1 1 d . . . . .
C1 C 0.6241(4) 0.1425(4) 0.0600(2) 0.0757(13) Uani 1 1 d . . . . .
H1 H 0.631770 0.067342 0.038615 0.091 Uiso 1 1 calc R U . . .
C2 C 0.5577(3) 0.2356(4) 0.03485(18) 0.0620(10) Uani 1 1 d . . . . .
H23 H 0.519940 0.223190 -0.003588 0.074 Uiso 1 1 calc R U . . .
C3 C 0.5461(3) 0.3478(3) 0.06596(16) 0.0499(9) Uani 1 1 d . . . . .
H22 H 0.501439 0.411499 0.048428 0.060 Uiso 1 1 calc R U . . .
C4 C 0.6010(2) 0.3648(3) 0.12310(15) 0.0449(8) Uani 1 1 d . . . . .
C5 C 0.5835(2) 0.5439(3) 0.25360(15) 0.0451(8) Uani 1 1 d . . . . .
C6 C 0.5453(3) 0.4015(3) 0.32846(15) 0.0446(8) Uani 1 1 d . . . . .
H9 H 0.508536 0.358151 0.292362 0.054 Uiso 1 1 calc R U . . .
C7 C 0.3956(3) 0.5010(3) 0.34329(15) 0.0437(8) Uani 1 1 d . . . . .
C8 C 0.2943(2) 0.6112(3) 0.19752(15) 0.0462(8) Uani 1 1 d . . . . .
C9 C 0.2899(3) 0.7344(4) 0.17414(19) 0.0613(10) Uani 1 1 d . . . . .
H13 H 0.282500 0.805430 0.198242 0.074 Uiso 1 1 calc R U . . .
C10 C 0.2966(3) 0.7510(4) 0.1144(2) 0.0728(12) Uani 1 1 d . . . . .
H10 H 0.294877 0.834050 0.098347 0.087 Uiso 1 1 calc R U . . .
C11 C 0.3058(3) 0.6475(5) 0.07883(18) 0.0665(11) Uani 1 1 d . . . . .
H2 H 0.309452 0.659903 0.038475 0.080 Uiso 1 1 calc R U . . .
C12 C 0.6795(4) 0.1602(4) 0.1168(2) 0.0794(13) Uani 1 1 d . . . . .
H3 H 0.724735 0.096818 0.133937 0.095 Uiso 1 1 calc R U . . .
C13 C 0.6686(3) 0.2708(4) 0.14855(18) 0.0644(11) Uani 1 1 d . . . . .
H4 H 0.706461 0.282596 0.186998 0.077 Uiso 1 1 calc R U . . .
C14 C 0.5809(2) 0.6015(3) 0.13356(16) 0.0451(8) Uani 1 1 d . . . . .
C15 C 0.5706(2) 0.7046(3) 0.17574(16) 0.0462(8) Uani 1 1 d . . . . .
C16 C 0.5709(3) 0.6776(3) 0.23669(16) 0.0482(9) Uani 1 1 d . . . . .
C17 C 0.6252(3) 0.3129(3) 0.36347(15) 0.0445(8) Uani 1 1 d . . . . .
C18 C 0.5952(3) 0.1849(3) 0.38423(15) 0.0440(8) Uani 1 1 d . . . . .
C19 C 0.4969(3) 0.1436(4) 0.37584(18) 0.0568(10) Uani 1 1 d . . . . .
H5 H 0.445886 0.196847 0.356003 0.068 Uiso 1 1 calc R U . . .
C20 C 0.4733(3) 0.0240(4) 0.3966(2) 0.0699(12) Uani 1 1 d . . . . .
H8 H 0.406755 -0.003019 0.391375 0.084 Uiso 1 1 calc R U . . .
C21 C 0.5487(4) -0.0539(4) 0.42470(18) 0.0659(11) Uani 1 1 d . . . . .
C22 C 0.6472(4) -0.0165(4) 0.43322(19) 0.0740(12) Uani 1 1 d . . . . .
H7 H 0.697738 -0.071647 0.452024 0.089 Uiso 1 1 calc R U . . .
C23 C 0.6704(3) 0.1039(4) 0.41358(17) 0.0596(10) Uani 1 1 d . . . . .
H6 H 0.736971 0.131110 0.420016 0.071 Uiso 1 1 calc R U . . .
C24 C 0.3098(3) 0.5236(5) 0.10233(18) 0.0690(11) Uani 1 1 d . . . . .
H12 H 0.315698 0.452671 0.077826 0.083 Uiso 1 1 calc R U . . .
C25 C 0.3049(3) 0.5056(4) 0.16232(16) 0.0584(10) Uani 1 1 d . . . . .
H11 H 0.308746 0.422767 0.178734 0.070 Uiso 1 1 calc R U . . .
C26 C 0.2254(3) 0.6383(3) 0.29126(17) 0.0518(9) Uani 1 1 d . . . . .
C27 C 0.2458(3) 0.6136(3) 0.35654(16) 0.0486(9) Uani 1 1 d . . . . .
C28 C 0.3323(3) 0.5452(3) 0.38352(15) 0.0460(9) Uani 1 1 d . . . . .
C29 C 0.3518(3) 0.5228(4) 0.44524(16) 0.0543(9) Uani 1 1 d . . . . .
H14 H 0.408527 0.476474 0.462990 0.065 Uiso 1 1 calc R U . . .
C30 C 0.2863(4) 0.5700(4) 0.47988(19) 0.0691(12) Uani 1 1 d . . . . .
H15 H 0.298873 0.555433 0.521272 0.083 Uiso 1 1 calc R U . . .
C31 C 0.2017(4) 0.6389(4) 0.4536(2) 0.0744(12) Uani 1 1 d . . . . .
H17 H 0.158756 0.671900 0.477575 0.089 Uiso 1 1 calc R U . . .
C32 C 0.1811(3) 0.6588(4) 0.3928(2) 0.0643(11) Uani 1 1 d . . . . .
H16 H 0.123060 0.703053 0.375517 0.077 Uiso 1 1 calc R U . . .
C33 C 0.5584(3) 0.7768(4) 0.27630(19) 0.0679(11) Uani 1 1 d . . . . .
H21 H 0.558726 0.759021 0.316741 0.081 Uiso 1 1 calc R U . . .
C34 C 0.5457(4) 0.9018(4) 0.2548(2) 0.0812(14) Uani 1 1 d . . . . .
H20 H 0.536465 0.968531 0.280941 0.097 Uiso 1 1 calc R U . . .
C35 C 0.5465(4) 0.9291(4) 0.1952(2) 0.0820(14) Uani 1 1 d . . . . .
H19 H 0.538738 1.014146 0.181612 0.098 Uiso 1 1 calc R U . . .
C36 C 0.5585(3) 0.8329(4) 0.15590(19) 0.0633(11) Uani 1 1 d . . . . .
H18 H 0.558663 0.852537 0.115694 0.076 Uiso 1 1 calc R U . . .

loop_
_atom_site_aniso_label
_atom_site_aniso_U_11
_atom_site_aniso_U_22
_atom_site_aniso_U_33
_atom_site_aniso_U_23
_atom_site_aniso_U_13
_atom_site_aniso_U_12
Br1 0.2097(8) 0.0645(4) 0.0972(5) 0.0135(3) 0.0322(4) -0.0458(4)
O1 0.0704(16) 0.0457(13) 0.0369(13) 0.0029(10) 0.0130(11) -0.0076(12)
O2 0.0584(15) 0.0546(14) 0.0378(13) 0.0071(11) 0.0155(11) 0.0114(12)
O3 0.0671(17) 0.0628(16) 0.0458(16) 0.0087(12) 0.0170(12) -0.0019(12)
O4 0.0499(17) 0.0691(18) 0.101(2) 0.0238(16) 0.0133(15) -0.0055(14)
O5 0.0687(18) 0.0742(19) 0.078(2) 0.0061(15) 0.0196(15) 0.0280(16)
N1 0.0512(18) 0.0471(16) 0.0380(16) 0.0021(13) 0.0138(13) 0.0076(13)
N2 0.0552(18) 0.0442(16) 0.0389(17) 0.0045(13) 0.0133(13) 0.0068(13)
N3 0.0568(18) 0.0412(15) 0.0412(17) 0.0027(12) 0.0121(13) 0.0112(13)
N4 0.0548(18) 0.0450(16) 0.0430(17) 0.0039(13) 0.0139(14) 0.0131(14)
C1 0.092(3) 0.066(3) 0.078(3) -0.018(2) 0.037(3) 0.011(2)
C2 0.071(3) 0.066(3) 0.054(2) -0.009(2) 0.023(2) -0.003(2)
C3 0.051(2) 0.054(2) 0.047(2) 0.0028(17) 0.0174(17) 0.0081(17)
C4 0.047(2) 0.047(2) 0.046(2) 0.0044(15) 0.0210(17) 0.0079(16)
C5 0.044(2) 0.049(2) 0.043(2) 0.0064(16) 0.0107(16) 0.0018(16)
C6 0.052(2) 0.0456(19) 0.0384(19) -0.0001(15) 0.0136(16) 0.0007(16)
C7 0.055(2) 0.0377(18) 0.041(2) -0.0011(15) 0.0149(17) 0.0050(16)
C8 0.046(2) 0.048(2) 0.046(2) 0.0055(16) 0.0130(16) 0.0058(16)
C9 0.073(3) 0.049(2) 0.064(3) 0.0088(19) 0.016(2) 0.0167(19)
C10 0.080(3) 0.068(3) 0.071(3) 0.029(2) 0.017(2) 0.017(2)
C11 0.060(3) 0.091(3) 0.049(2) 0.016(2) 0.0127(19) 0.002(2)
C12 0.093(3) 0.065(3) 0.084(3) 0.005(2) 0.027(3) 0.036(2)
C13 0.067(3) 0.064(3) 0.062(3) -0.001(2) 0.011(2) 0.024(2)
C14 0.041(2) 0.050(2) 0.046(2) 0.0085(16) 0.0128(16) 0.0029(15)
C15 0.043(2) 0.047(2) 0.050(2) 0.0062(16) 0.0127(16) 0.0000(15)
C16 0.054(2) 0.0433(19) 0.050(2) 0.0056(16) 0.0160(17) -0.0032(16)
C17 0.044(2) 0.052(2) 0.0397(19) 0.0001(15) 0.0134(16) -0.0012(17)
C18 0.046(2) 0.0474(19) 0.0398(19) -0.0006(15) 0.0117(15) -0.0009(16)
C19 0.049(2) 0.051(2) 0.071(3) -0.0028(19) 0.0106(19) -0.0024(18)
C20 0.064(3) 0.059(3) 0.089(3) -0.003(2) 0.017(2) -0.018(2)
C21 0.095(3) 0.047(2) 0.057(3) 0.0037(19) 0.017(2) -0.019(2)
C22 0.086(3) 0.060(3) 0.069(3) 0.018(2) -0.004(2) 0.004(2)
C23 0.050(2) 0.059(2) 0.067(3) 0.0133(19) 0.0037(19) 0.0042(19)
C24 0.079(3) 0.076(3) 0.053(3) -0.007(2) 0.015(2) -0.004(2)
C25 0.077(3) 0.051(2) 0.050(2) 0.0011(18) 0.0188(19) 0.0009(19)
C26 0.059(2) 0.0373(19) 0.061(2) -0.0041(17) 0.017(2) 0.0049(18)
C27 0.054(2) 0.0389(18) 0.058(2) -0.0065(16) 0.0253(18) -0.0034(17)
C28 0.057(2) 0.0378(18) 0.048(2) -0.0047(15) 0.0211(17) -0.0097(16)
C29 0.064(2) 0.059(2) 0.045(2) -0.0031(17) 0.0205(18) -0.0128(19)
C30 0.085(3) 0.077(3) 0.053(2) -0.009(2) 0.034(2) -0.020(3)
C31 0.088(3) 0.073(3) 0.075(3) -0.012(2) 0.047(3) -0.003(3)
C32 0.071(3) 0.058(2) 0.072(3) -0.005(2) 0.034(2) 0.003(2)
C33 0.100(3) 0.052(2) 0.056(2) -0.0025(19) 0.025(2) -0.002(2)
C34 0.131(4) 0.044(2) 0.075(3) -0.006(2) 0.032(3) 0.000(2)
C35 0.118(4) 0.039(2) 0.090(4) 0.007(2) 0.022(3) -0.003(2)
C36 0.079(3) 0.046(2) 0.066(3) 0.012(2) 0.017(2) -0.002(2)

loop_
_atom_type_symbol
_atom_type_description
_atom_type_scat_dispersion_real
_atom_type_scat_dispersion_imag
_atom_type_scat_source
C C 0.0033 0.0016 'International Tables Vol C Tables 4.2.6.8 and 6.1.1.4'
H H 0.0000 0.0000 'International Tables Vol C Tables 4.2.6.8 and 6.1.1.4'
N N 0.0061 0.0033 'International Tables Vol C Tables 4.2.6.8 and 6.1.1.4'
O O 0.0106 0.0060 'International Tables Vol C Tables 4.2.6.8 and 6.1.1.4'
Br Br -0.2901 2.4595 'International Tables Vol C Tables 4.2.6.8 and 6.1.1.4'

loop_
_geom_angle_atom_site_label_1
_geom_angle_atom_site_label_2
_geom_angle_atom_site_label_3
_geom_angle
_geom_angle_site_symmetry_1
_geom_angle_site_symmetry_3
_geom_angle_publ_flag
C5 O1 C6 117.5(3) . . ?
C7 O2 C6 114.6(2) . . ?
N2 N1 C14 124.6(3) . . ?
N2 N1 C4 112.8(2) . . ?
C14 N1 C4 122.4(3) . . ?
C5 N2 N1 117.7(3) . . ?
C7 N3 N4 117.5(3) . . ?
C26 N4 N3 125.7(3) . . ?
C26 N4 C8 123.4(3) . . ?
N3 N4 C8 110.9(2) . . ?
C2 C1 C12 119.9(4) . . ?
C2 C1 H1 120.1 . . ?
C12 C1 H1 120.1 . . ?
C1 C2 C3 120.6(4) . . ?
C1 C2 H23 119.7 . . ?
C3 C2 H23 119.7 . . ?
C4 C3 C2 119.4(3) . . ?
C4 C3 H22 120.3 . . ?
C2 C3 H22 120.3 . . ?
C3 C4 C13 120.0(3) . . ?
C3 C4 N1 121.3(3) . . ?
C13 C4 N1 118.7(3) . . ?
N2 C5 O1 118.2(3) . . ?
N2 C5 C16 126.1(3) . . ?
O1 C5 C16 115.7(3) . . ?
O1 C6 O2 106.7(3) . . ?
O1 C6 C17 110.7(3) . . ?
O2 C6 C17 106.0(3) . . ?
O1 C6 H9 111.1 . . ?
O2 C6 H9 111.1 . . ?
C17 C6 H9 111.1 . . ?
N3 C7 O2 117.8(3) . . ?
N3 C7 C28 125.9(3) . . ?
O2 C7 C28 116.3(3) . . ?
C25 C8 C9 121.0(3) . . ?
C25 C8 N4 118.3(3) . . ?
C9 C8 N4 120.4(3) . . ?
C8 C9 C10 119.0(4) . . ?
C8 C9 H13 120.5 . . ?
C10 C9 H13 120.5 . . ?
C11 C10 C9 120.7(4) . . ?
C11 C10 H10 119.6 . . ?
C9 C10 H10 119.6 . . ?
C10 C11 C24 120.2(4) . . ?
C10 C11 H2 119.9 . . ?
C24 C11 H2 119.9 . . ?
C13 C12 C1 120.4(4) . . ?
C13 C12 H3 119.8 . . ?
C1 C12 H3 119.8 . . ?
C12 C13 C4 119.7(4) . . ?
C12 C13 H4 120.1 . . ?
C4 C13 H4 120.1 . . ?
O3 C14 N1 121.2(3) . . ?
O3 C14 C15 123.8(3) . . ?
N1 C14 C15 115.0(3) . . ?
C36 C15 C16 118.8(3) . . ?
C36 C15 C14 120.3(3) . . ?
C16 C15 C14 120.9(3) . . ?
C33 C16 C15 120.3(3) . . ?
C33 C16 C5 124.1(3) . . ?
C15 C16 C5 115.5(3) . . ?
O4 C17 C18 122.0(3) . . ?
O4 C17 C6 118.7(3) . . ?
C18 C17 C6 119.3(3) . . ?
C19 C18 C23 118.9(3) . . ?
C19 C18 C17 123.2(3) . . ?
C23 C18 C17 117.9(3) . . ?
C18 C19 C20 120.7(4) . . ?
C18 C19 H5 119.7 . . ?
C20 C19 H5 119.7 . . ?
C21 C20 C19 119.1(4) . . ?
C21 C20 H8 120.4 . . ?
C19 C20 H8 120.4 . . ?
C20 C21 C22 121.7(4) . . ?
C20 C21 Br1 118.8(3) . . ?
C22 C21 Br1 119.4(3) . . ?
C21 C22 C23 119.0(4) . . ?
C21 C22 H7 120.5 . . ?
C23 C22 H7 120.5 . . ?
C22 C23 C18 120.5(4) . . ?
C22 C23 H6 119.7 . . ?
C18 C23 H6 119.7 . . ?
C25 C24 C11 119.7(4) . . ?
C25 C24 H12 120.2 . . ?
C11 C24 H12 120.2 . . ?
C8 C25 C24 119.4(4) . . ?
C8 C25 H11 120.3 . . ?
C24 C25 H11 120.3 . . ?
O5 C26 N4 121.5(3) . . ?
O5 C26 C27 123.8(3) . . ?
N4 C26 C27 114.6(3) . . ?
C32 C27 C28 118.7(4) . . ?
C32 C27 C26 120.8(4) . . ?
C28 C27 C26 120.5(3) . . ?
C29 C28 C27 120.4(3) . . ?
C29 C28 C7 123.9(3) . . ?
C27 C28 C7 115.7(3) . . ?
C30 C29 C28 119.2(4) . . ?
C30 C29 H14 120.4 . . ?
C28 C29 H14 120.4 . . ?
C29 C30 C31 120.5(4) . . ?
C29 C30 H15 119.7 . . ?
C31 C30 H15 119.7 . . ?
C32 C31 C30 120.5(4) . . ?
C32 C31 H17 119.8 . . ?
C30 C31 H17 119.8 . . ?
C31 C32 C27 120.6(4) . . ?
C31 C32 H16 119.7 . . ?
C27 C32 H16 119.7 . . ?
C34 C33 C16 119.1(4) . . ?
C34 C33 H21 120.4 . . ?
C16 C33 H21 120.4 . . ?
C35 C34 C33 120.8(4) . . ?
C35 C34 H20 119.6 . . ?
C33 C34 H20 119.6 . . ?
C36 C35 C34 120.7(4) . . ?
C36 C35 H19 119.6 . . ?
C34 C35 H19 119.6 . . ?
C35 C36 C15 120.3(4) . . ?
C35 C36 H18 119.9 . . ?
C15 C36 H18 119.9 . . ?

loop_
_geom_bond_atom_site_label_1
_geom_bond_atom_site_label_2
_geom_bond_distance
_geom_bond_site_symmetry_2
_geom_bond_publ_flag
Br1 C21 1.893(4) . ?
O1 C5 1.368(4) . ?
O1 C6 1.403(4) . ?
O2 C7 1.367(4) . ?
O2 C6 1.427(4) . ?
O3 C14 1.223(4) . ?
O4 C17 1.207(4) . ?
O5 C26 1.223(4) . ?
N1 N2 1.386(4) . ?
N1 C14 1.389(4) . ?
N1 C4 1.435(4) . ?
N2 C5 1.272(4) . ?
N3 C7 1.279(4) . ?
N3 N4 1.379(4) . ?
N4 C26 1.377(4) . ?
N4 C8 1.441(4) . ?
C1 C2 1.365(6) . ?
C1 C12 1.373(6) . ?
C1 H1 0.9300 . ?
C2 C3 1.379(5) . ?
C2 H23 0.9300 . ?
C3 C4 1.375(5) . ?
C3 H22 0.9300 . ?
C4 C13 1.384(5) . ?
C5 C16 1.434(5) . ?
C6 C17 1.521(5) . ?
C6 H9 0.9800 . ?
C7 C28 1.434(5) . ?
C8 C25 1.372(5) . ?
C8 C9 1.374(5) . ?
C9 C10 1.378(6) . ?
C9 H13 0.9300 . ?
C10 C11 1.357(6) . ?
C10 H10 0.9300 . ?
C11 C24 1.382(6) . ?
C11 H2 0.9300 . ?
C12 C13 1.370(6) . ?
C12 H3 0.9300 . ?
C13 H4 0.9300 . ?
C14 C15 1.452(5) . ?
C15 C36 1.398(5) . ?
C15 C16 1.403(5) . ?
C16 C33 1.390(5) . ?
C17 C18 1.484(5) . ?
C18 C19 1.377(5) . ?
C18 C23 1.388(5) . ?
C19 C20 1.378(5) . ?
C19 H5 0.9300 . ?
C20 C21 1.361(6) . ?
C20 H8 0.9300 . ?
C21 C22 1.367(6) . ?
C22 C23 1.376(5) . ?
C22 H7 0.9300 . ?
C23 H6 0.9300 . ?
C24 C25 1.380(5) . ?
C24 H12 0.9300 . ?
C25 H11 0.9300 . ?
C26 C27 1.470(5) . ?
C27 C32 1.387(5) . ?
C27 C28 1.406(5) . ?
C28 C29 1.388(5) . ?
C29 C30 1.376(5) . ?
C29 H14 0.9300 . ?
C30 C31 1.384(6) . ?
C30 H15 0.9300 . ?
C31 C32 1.363(6) . ?
C31 H17 0.9300 . ?
C32 H16 0.9300 . ?
C33 C34 1.379(5) . ?
C33 H21 0.9300 . ?
C34 C35 1.377(6) . ?
C34 H20 0.9300 . ?
C35 C36 1.362(6) . ?
C35 H19 0.9300 . ?
C36 H18 0.9300 . ?

loop_
_geom_hbond_atom_site_label_D
_geom_hbond_atom_site_label_H
_geom_hbond_atom_site_label_A
_geom_hbond_distance_DH
_geom_hbond_distance_HA
_geom_hbond_distance_DA
_geom_hbond_angle_DHA
_geom_hbond_site_symmetry_A
C25 H11 O5 0.93 2.65 3.574(5) 171.0 2_545
C25 H11 O5 0.93 2.65 3.574(5) 171.0 2_545
C25 H11 O5 0.93 2.65 3.574(5) 171.0 2_545
C25 H11 O5 0.93 2.65 3.574(5) 171.0 2_545
C25 H11 O5 0.93 2.65 3.574(5) 171.0 2_545
C25 H11 O5 0.93 2.65 3.574(5) 171.0 2_545
C25 H11 O5 0.93 2.65 3.574(5) 171.0 2_545
C25 H11 O5 0.93 2.65 3.574(5) 171.0 2_545

loop_
_geom_torsion_atom_site_label_1
_geom_torsion_atom_site_label_2
_geom_torsion_atom_site_label_3
_geom_torsion_atom_site_label_4
_geom_torsion
_geom_torsion_site_symmetry_1
_geom_torsion_site_symmetry_2
_geom_torsion_site_symmetry_3
_geom_torsion_site_symmetry_4
_geom_torsion_publ_flag
C14 N1 N2 C5 3.6(5) . . . . ?
C4 N1 N2 C5 178.7(3) . . . . ?
C7 N3 N4 C26 -1.4(5) . . . . ?
C7 N3 N4 C8 177.3(3) . . . . ?
C12 C1 C2 C3 0.4(7) . . . . ?
C1 C2 C3 C4 -0.9(6) . . . . ?
C2 C3 C4 C13 1.1(5) . . . . ?
C2 C3 C4 N1 -177.4(3) . . . . ?
N2 N1 C4 C3 140.9(3) . . . . ?
C14 N1 C4 C3 -43.9(5) . . . . ?
N2 N1 C4 C13 -37.7(4) . . . . ?
C14 N1 C4 C13 137.5(3) . . . . ?
N1 N2 C5 O1 -179.4(2) . . . . ?
N1 N2 C5 C16 -0.6(5) . . . . ?
C6 O1 C5 N2 -36.2(4) . . . . ?
C6 O1 C5 C16 144.9(3) . . . . ?
C5 O1 C6 O2 -128.9(3) . . . . ?
C5 O1 C6 C17 116.2(3) . . . . ?
C7 O2 C6 O1 69.5(3) . . . . ?
C7 O2 C6 C17 -172.5(3) . . . . ?
N4 N3 C7 O2 -179.0(3) . . . . ?
N4 N3 C7 C28 -0.8(5) . . . . ?
C6 O2 C7 N3 3.5(4) . . . . ?
C6 O2 C7 C28 -174.8(3) . . . . ?
C26 N4 C8 C25 -129.5(4) . . . . ?
N3 N4 C8 C25 51.8(4) . . . . ?
C26 N4 C8 C9 56.1(5) . . . . ?
N3 N4 C8 C9 -122.6(3) . . . . ?
C25 C8 C9 C10 -0.2(6) . . . . ?
N4 C8 C9 C10 174.0(3) . . . . ?
C8 C9 C10 C11 1.1(6) . . . . ?
C9 C10 C11 C24 -0.8(6) . . . . ?
C2 C1 C12 C13 0.0(7) . . . . ?
C1 C12 C13 C4 0.2(7) . . . . ?
C3 C4 C13 C12 -0.8(6) . . . . ?
N1 C4 C13 C12 177.7(4) . . . . ?
N2 N1 C14 O3 175.9(3) . . . . ?
C4 N1 C14 O3 1.2(5) . . . . ?
N2 N1 C14 C15 -3.9(4) . . . . ?
C4 N1 C14 C15 -178.6(3) . . . . ?
O3 C14 C15 C36 2.8(5) . . . . ?
N1 C14 C15 C36 -177.4(3) . . . . ?
O3 C14 C15 C16 -178.3(3) . . . . ?
N1 C14 C15 C16 1.5(5) . . . . ?
C36 C15 C16 C33 0.5(5) . . . . ?
C14 C15 C16 C33 -178.4(3) . . . . ?
C36 C15 C16 C5 179.9(3) . . . . ?
C14 C15 C16 C5 1.0(5) . . . . ?
N2 C5 C16 C33 177.8(4) . . . . ?
O1 C5 C16 C33 -3.4(5) . . . . ?
N2 C5 C16 C15 -1.6(5) . . . . ?
O1 C5 C16 C15 177.2(3) . . . . ?
O1 C6 C17 O4 -2.4(4) . . . . ?
O2 C6 C17 O4 -117.8(3) . . . . ?
O1 C6 C17 C18 179.4(3) . . . . ?
O2 C6 C17 C18 64.1(4) . . . . ?
O4 C17 C18 C19 178.8(3) . . . . ?
C6 C17 C18 C19 -3.1(5) . . . . ?
O4 C17 C18 C23 -1.1(5) . . . . ?
C6 C17 C18 C23 177.0(3) . . . . ?
C23 C18 C19 C20 0.4(5) . . . . ?
C17 C18 C19 C20 -179.4(3) . . . . ?
C18 C19 C20 C21 -1.0(6) . . . . ?
C19 C20 C21 C22 0.3(7) . . . . ?
C19 C20 C21 Br1 -179.4(3) . . . . ?
C20 C21 C22 C23 0.9(7) . . . . ?
Br1 C21 C22 C23 -179.3(3) . . . . ?
C21 C22 C23 C18 -1.5(6) . . . . ?
C19 C18 C23 C22 0.9(6) . . . . ?
C17 C18 C23 C22 -179.3(4) . . . . ?
C10 C11 C24 C25 -0.3(6) . . . . ?
C9 C8 C25 C24 -0.9(6) . . . . ?
N4 C8 C25 C24 -175.3(3) . . . . ?
C11 C24 C25 C8 1.2(6) . . . . ?
N3 N4 C26 O5 -179.1(3) . . . . ?
C8 N4 C26 O5 2.3(5) . . . . ?
N3 N4 C26 C27 2.1(5) . . . . ?
C8 N4 C26 C27 -176.4(3) . . . . ?
O5 C26 C27 C32 -0.4(5) . . . . ?
N4 C26 C27 C32 178.3(3) . . . . ?
O5 C26 C27 C28 -179.5(3) . . . . ?
N4 C26 C27 C28 -0.7(5) . . . . ?
C32 C27 C28 C29 0.4(5) . . . . ?
C26 C27 C28 C29 179.5(3) . . . . ?
C32 C27 C28 C7 179.8(3) . . . . ?
C26 C27 C28 C7 -1.1(5) . . . . ?
N3 C7 C28 C29 -178.6(3) . . . . ?
O2 C7 C28 C29 -0.4(5) . . . . ?
N3 C7 C28 C27 2.0(5) . . . . ?
O2 C7 C28 C27 -179.8(3) . . . . ?
C27 C28 C29 C30 -0.9(5) . . . . ?
C7 C28 C29 C30 179.7(3) . . . . ?
C28 C29 C30 C31 0.0(6) . . . . ?
C29 C30 C31 C32 1.4(6) . . . . ?
C30 C31 C32 C27 -1.9(6) . . . . ?
C28 C27 C32 C31 1.0(6) . . . . ?
C26 C27 C32 C31 -178.1(3) . . . . ?
C15 C16 C33 C34 0.1(6) . . . . ?
C5 C16 C33 C34 -179.2(4) . . . . ?
C16 C33 C34 C35 -0.8(7) . . . . ?
C33 C34 C35 C36 0.9(8) . . . . ?
C34 C35 C36 C15 -0.2(7) . . . . ?
C16 C15 C36 C35 -0.5(6) . . . . ?
C14 C15 C36 C35 178.4(4) . . . . ?
